data_4100215
loop_
_publ_author_name
'Kogut, E.'
'Wiencko, H. L.'
'Zhang, L.'
'Cordeau, D. E.'
'Warren, T. H.'

_journal_name_full 'Journal of the American Chemical Society'
_journal_paper_doi 10.1021/ja0533186
_journal_year 2005
_chemical_formula_sum 'C33 H45 N3 Ni'
_chemical_formula_weight 542.43
_chemical_name_common '[Me3NN]Ni-NHAd'
_space_group_IT_number 114
_symmetry_cell_setting tetragonal
_symmetry_space_group_name_Hall 'P -4 2n'
_symmetry_space_group_name_H-M 'P -4 21 c'
_cell_angle_alpha 90.00
_cell_angle_beta 90.00
_cell_angle_gamma 90.00
_cell_formula_units_Z 8
_cell_length_a 25.992(6)
_cell_length_b 25.992(6)
_cell_length_c 10.506(3)
_cell_measurement_temperature 273(2)
_cell_volume 7098(3)
_diffrn_ambient_temperature 273(2)
_exptl_crystal_density_diffrn 1.015
_cod_depositor_comments
;
The following automatic conversions were performed:
'_symmetry_cell_setting' value 'Tetragonal' changed to 'tetragonal'
according to '/home/saulius/struct/CIF-dictionaries/cif_core.dic'
dictionary named 'cif_core.dic' version 2.4.1 from 2010-06-29.

Automatic conversion script
Id: cif_fix_enum 1527 2010-12-29 10:47:43Z saulius 
;
_cod_database_code 4100215

loop_
_symmetry_equiv_pos_as_xyz
'x, y, z'
'y, -x, -z'
'-x, -y, z'
'-y, x, -z'
'x+1/2, -y+1/2, -z+1/2'
'-x+1/2, y+1/2, -z+1/2'
'-y+1/2, -x+1/2, z+1/2'
'y+1/2, x+1/2, z+1/2'

loop_
_atom_site_label
_atom_site_type_symbol
_atom_site_fract_x
_atom_site_fract_y
_atom_site_fract_z
_atom_site_U_iso_or_equiv
_atom_site_adp_type
_atom_site_occupancy
_atom_site_symmetry_multiplicity
_atom_site_calc_flag
_atom_site_refinement_flags
_atom_site_disorder_assembly
_atom_site_disorder_group
Ni1 Ni 0.00496(3) 0.27881(2) 0.19285(6) 0.0386(2) Uani 1 1 d . . .
N3 N 0.0002(2) 0.33953(17) 0.1237(4) 0.0399(10) Uani 1 1 d . . .
N2 N -0.04761(17) 0.23476(17) 0.2337(4) 0.0397(12) Uani 1 1 d . . .
C17 C -0.12027(19) 0.2883(2) 0.2952(6) 0.0426(14) Uani 1 1 d . . .
C12 C -0.0967(2) 0.2541(2) 0.2114(5) 0.0385(14) Uani 1 1 d . . .
C21 C -0.0919(2) 0.3037(2) 0.4177(5) 0.0477(16) Uani 1 1 d . . .
H21A H -0.1118 0.3288 0.4630 0.072 Uiso 1 1 calc R . .
H21B H -0.0590 0.3181 0.3962 0.072 Uiso 1 1 calc R . .
H21C H -0.0870 0.2739 0.4702 0.072 Uiso 1 1 calc R . .
C24 C -0.0022(2) 0.35655(18) -0.0107(4) 0.0393(12) Uani 1 1 d . . .
C13 C -0.1226(2) 0.2416(2) 0.0987(5) 0.0408(15) Uani 1 1 d . . .
C15 C -0.1954(2) 0.2956(2) 0.1591(6) 0.0506(17) Uani 1 1 d . . .
C30 C 0.0292(2) 0.4205(2) -0.1739(6) 0.0511(16) Uani 1 1 d . . .
H30 H 0.0510 0.4508 -0.1876 0.061 Uiso 1 1 calc R . .
C20 C -0.0976(2) 0.2074(2) -0.0008(6) 0.0599(19) Uani 1 1 d . . .
H20A H -0.1182 0.2073 -0.0766 0.090 Uiso 1 1 calc R . .
H20B H -0.0949 0.1729 0.0317 0.090 Uiso 1 1 calc R . .
H20C H -0.0639 0.2202 -0.0202 0.090 Uiso 1 1 calc R . .
C33 C -0.0261(2) 0.4332(2) -0.2097(6) 0.0574(17) Uani 1 1 d . . .
H33A H -0.0385 0.4614 -0.1577 0.069 Uiso 1 1 calc R . .
H33B H -0.0277 0.4437 -0.2982 0.069 Uiso 1 1 calc R . .
C16 C -0.1687(2) 0.3081(2) 0.2721(6) 0.0469(17) Uani 1 1 d . . .
H16 H -0.1838 0.3299 0.3314 0.056 Uiso 1 1 calc R . .
C29 C -0.0591(2) 0.3866(2) -0.1892(6) 0.0542(16) Uani 1 1 d . . .
H29 H -0.0946 0.3947 -0.2132 0.065 Uiso 1 1 calc R . .
C27 C 0.0325(2) 0.4038(2) -0.0322(6) 0.0495(16) Uani 1 1 d . . .
H27A H 0.0678 0.3953 -0.0107 0.059 Uiso 1 1 calc R . .
H27B H 0.0215 0.4318 0.0223 0.059 Uiso 1 1 calc R . .
C14 C -0.1714(2) 0.2625(2) 0.0745(6) 0.0521(17) Uani 1 1 d . . .
H14 H -0.1882 0.2538 -0.0006 0.063 Uiso 1 1 calc R . .
C23 C -0.2490(2) 0.3161(3) 0.1338(7) 0.073(2) Uani 1 1 d . . .
H23A H -0.2559 0.3149 0.0441 0.109 Uiso 1 1 calc R . .
H23B H -0.2512 0.3510 0.1630 0.109 Uiso 1 1 calc R . .
H23C H -0.2737 0.2954 0.1782 0.109 Uiso 1 1 calc R . .
C26 C -0.0577(2) 0.3699(2) -0.0483(5) 0.0437(14) Uani 1 1 d . . .
H26A H -0.0704 0.3975 0.0050 0.052 Uiso 1 1 calc R . .
H26B H -0.0797 0.3401 -0.0360 0.052 Uiso 1 1 calc R . .
C1 C 0.0517(2) 0.1906(2) 0.3113(7) 0.0480(14) Uani 1 1 d . . .
C18 C 0.0924(2) 0.3096(3) 0.4399(6) 0.0606(19) Uani 1 1 d . . .
H18A H 0.1133 0.3264 0.5027 0.091 Uiso 1 1 calc R . .
H18B H 0.0774 0.2792 0.4759 0.091 Uiso 1 1 calc R . .
H18C H 0.0656 0.3325 0.4127 0.091 Uiso 1 1 calc R . .
C5 C -0.0925(3) 0.1601(2) 0.3322(7) 0.067(2) Uani 1 1 d . . .
H5A H -0.1057 0.1738 0.4104 0.101 Uiso 1 1 calc R . .
H5B H -0.0849 0.1242 0.3431 0.101 Uiso 1 1 calc R . .
H5C H -0.1177 0.1641 0.2662 0.101 Uiso 1 1 calc R . .
C7 C 0.1252(2) 0.2951(2) 0.3277(5) 0.0401(15) Uani 1 1 d . . .
C3 C -0.0430(2) 0.1890(2) 0.2950(7) 0.0464(15) Uani 1 1 d . . .
C6 C 0.1070(2) 0.2589(2) 0.2388(6) 0.0412(15) Uani 1 1 d . . .
C11 C 0.1353(2) 0.2463(2) 0.1323(6) 0.0440(15) Uani 1 1 d . . .
C2 C 0.0049(2) 0.1683(2) 0.3291(5) 0.0549(15) Uani 1 1 d . . .
H2 H 0.0047 0.1361 0.3677 0.066 Uiso 1 1 calc R . .
N1 N 0.05608(17) 0.23703(18) 0.2557(4) 0.0398(12) Uani 1 1 d . . .
C25 C 0.0174(2) 0.3127(2) -0.0951(5) 0.0486(16) Uani 1 1 d . . .
H25A H -0.0035 0.2822 -0.0818 0.058 Uiso 1 1 calc R . .
H25B H 0.0527 0.3044 -0.0725 0.058 Uiso 1 1 calc R . .
C32 C -0.0402(2) 0.3427(3) -0.2690(6) 0.0593(19) Uani 1 1 d . . .
H32A H -0.0427 0.3519 -0.3583 0.071 Uiso 1 1 calc R . .
H32B H -0.0619 0.3129 -0.2547 0.071 Uiso 1 1 calc R . .
C19 C 0.1152(2) 0.2087(2) 0.0347(6) 0.0557(18) Uani 1 1 d . . .
H19A H 0.1114 0.1754 0.0731 0.084 Uiso 1 1 calc R . .
H19B H 0.1391 0.2065 -0.0349 0.084 Uiso 1 1 calc R . .
H19C H 0.0824 0.2203 0.0037 0.084 Uiso 1 1 calc R . .
C10 C 0.1828(2) 0.2706(2) 0.1152(6) 0.0483(16) Uani 1 1 d . . .
H10 H 0.2018 0.2632 0.0423 0.058 Uiso 1 1 calc R . .
C8 C 0.1729(2) 0.3170(2) 0.3041(7) 0.0474(14) Uani 1 1 d . . .
H8 H 0.1852 0.3414 0.3613 0.057 Uiso 1 1 calc R . .
C31 C 0.0481(3) 0.3766(2) -0.2566(6) 0.0607(19) Uani 1 1 d . . .
H31A H 0.0835 0.3686 -0.2349 0.073 Uiso 1 1 calc R . .
H31B H 0.0472 0.3870 -0.3453 0.073 Uiso 1 1 calc R . .
C28 C 0.0148(2) 0.3291(2) -0.2379(5) 0.0530(17) Uani 1 1 d . . .
H28 H 0.0268 0.3011 -0.2928 0.064 Uiso 1 1 calc R . .
C4 C 0.0989(3) 0.1623(3) 0.3587(7) 0.071(2) Uani 1 1 d . . .
H4A H 0.1211 0.1548 0.2881 0.107 Uiso 1 1 calc R . .
H4B H 0.0886 0.1308 0.3989 0.107 Uiso 1 1 calc R . .
H4C H 0.1169 0.1834 0.4190 0.107 Uiso 1 1 calc R . .
C22 C 0.2562(2) 0.3291(3) 0.1823(8) 0.073(2) Uani 1 1 d . . .
H22A H 0.2586 0.3602 0.2314 0.109 Uiso 1 1 calc R . .
H22B H 0.2610 0.3370 0.0938 0.109 Uiso 1 1 calc R . .
H22C H 0.2822 0.3054 0.2096 0.109 Uiso 1 1 calc R . .
C9 C 0.2027(2) 0.3049(2) 0.2019(8) 0.0571(17) Uani 1 1 d . . .
H3 H -0.002(2) 0.372(2) 0.153(5) 0.062(18) Uiso 1 1 d . . .

loop_
_atom_site_aniso_label
_atom_site_aniso_U_11
_atom_site_aniso_U_22
_atom_site_aniso_U_33
_atom_site_aniso_U_23
_atom_site_aniso_U_13
_atom_site_aniso_U_12
Ni1 0.0413(4) 0.0412(4) 0.0333(3) 0.0044(3) 0.0005(4) 0.0021(4)
N3 0.053(3) 0.035(3) 0.032(2) 0.009(2) -0.004(3) 0.009(3)
N2 0.044(3) 0.049(3) 0.026(3) 0.003(2) 0.006(2) 0.007(2)
C17 0.034(3) 0.052(3) 0.042(4) 0.008(3) -0.014(3) -0.005(3)
C12 0.042(3) 0.051(3) 0.023(3) 0.002(3) 0.004(3) -0.012(3)
C21 0.052(4) 0.057(4) 0.033(3) -0.009(3) -0.002(3) -0.002(3)
C24 0.037(3) 0.039(3) 0.041(3) 0.001(2) -0.007(3) 0.003(3)
C13 0.041(4) 0.046(4) 0.036(3) -0.005(3) 0.009(3) -0.014(3)
C15 0.038(3) 0.061(4) 0.054(4) 0.015(3) -0.007(3) -0.011(3)
C30 0.067(4) 0.049(4) 0.037(4) 0.004(3) 0.003(3) -0.010(3)
C20 0.065(4) 0.065(5) 0.050(4) -0.018(3) 0.011(3) -0.021(4)
C33 0.074(4) 0.057(4) 0.042(4) 0.019(3) -0.006(3) 0.009(3)
C16 0.033(3) 0.055(4) 0.052(4) -0.001(3) 0.003(3) 0.000(3)
C29 0.045(3) 0.072(4) 0.045(4) 0.009(4) -0.015(3) 0.001(3)
C27 0.052(4) 0.044(4) 0.052(4) 0.000(3) -0.006(3) -0.011(3)
C14 0.047(4) 0.072(4) 0.037(4) 0.007(3) -0.010(3) -0.015(4)
C23 0.034(4) 0.099(6) 0.085(5) 0.036(4) -0.002(3) 0.000(4)
C26 0.048(4) 0.051(4) 0.033(3) 0.008(3) -0.001(3) 0.000(3)
C1 0.056(4) 0.048(4) 0.040(3) 0.005(3) 0.000(4) 0.003(3)
C18 0.056(4) 0.078(5) 0.048(4) -0.014(4) -0.006(3) 0.009(4)
C5 0.071(5) 0.054(4) 0.078(5) 0.020(4) 0.006(4) -0.004(3)
C7 0.040(3) 0.051(4) 0.029(4) 0.000(3) -0.006(3) 0.009(3)
C3 0.055(4) 0.032(3) 0.052(4) 0.004(3) 0.016(3) 0.005(3)
C6 0.047(4) 0.038(3) 0.038(3) -0.004(3) -0.002(3) 0.009(3)
C11 0.043(4) 0.045(4) 0.044(4) -0.002(3) -0.008(3) 0.006(3)
C2 0.060(4) 0.047(3) 0.057(4) 0.006(3) -0.004(4) 0.011(4)
N1 0.035(3) 0.045(3) 0.040(3) 0.004(2) 0.000(2) 0.001(2)
C25 0.065(4) 0.041(3) 0.040(3) 0.011(3) 0.011(3) 0.011(3)
C32 0.069(5) 0.068(5) 0.041(4) 0.008(3) -0.014(3) -0.013(4)
C19 0.056(4) 0.065(5) 0.046(4) -0.010(3) 0.000(3) 0.003(3)
C10 0.046(4) 0.060(4) 0.039(4) 0.007(3) 0.008(3) 0.014(3)
C8 0.054(4) 0.045(3) 0.044(3) 0.008(3) 0.001(4) 0.006(3)
C31 0.065(4) 0.071(5) 0.046(4) 0.011(3) 0.005(3) -0.004(4)
C28 0.065(5) 0.051(4) 0.043(4) -0.004(3) -0.001(3) 0.003(3)
C4 0.056(4) 0.082(5) 0.075(5) 0.013(4) -0.005(4) 0.011(4)
C22 0.048(4) 0.087(5) 0.082(5) 0.040(5) 0.003(4) -0.004(4)
C9 0.051(4) 0.053(4) 0.067(4) 0.019(4) 0.001(4) -0.003(3)

loop_
_geom_bond_atom_site_label_1
_geom_bond_atom_site_label_2
_geom_bond_distance
_geom_bond_site_symmetry_2
_geom_bond_publ_flag
Ni1 N3 1.742(4) . ?
Ni1 N2 1.834(5) . ?
Ni1 N1 1.839(5) . ?
N3 C24 1.481(6) . ?
N2 C3 1.358(7) . ?
N2 C12 1.390(7) . ?
C17 C16 1.381(8) . ?
C17 C12 1.393(8) . ?
C17 C21 1.537(8) . ?
C12 C13 1.402(8) . ?
C24 C25 1.532(7) . ?
C24 C26 1.536(8) . ?
C24 C27 1.540(7) . ?
C13 C14 1.401(8) . ?
C13 C20 1.520(8) . ?
C15 C14 1.385(8) . ?
C15 C16 1.414(8) . ?
C15 C23 1.514(8) . ?
C30 C31 1.515(8) . ?
C30 C33 1.523(8) . ?
C30 C27 1.553(8) . ?
C33 C29 1.500(8) . ?
C29 C32 1.497(9) . ?
C29 C26 1.543(8) . ?
C1 N1 1.344(7) . ?
C1 C2 1.361(8) . ?
C1 C4 1.514(8) . ?
C18 C7 1.503(8) . ?
C5 C3 1.541(8) . ?
C7 C8 1.388(8) . ?
C7 C6 1.406(8) . ?
C3 C2 1.403(8) . ?
C6 C11 1.378(8) . ?
C6 N1 1.452(7) . ?
C11 C10 1.399(8) . ?
C11 C19 1.510(8) . ?
C25 C28 1.562(8) . ?
C32 C28 1.509(8) . ?
C10 C9 1.375(9) . ?
C8 C9 1.361(10) . ?
C31 C28 1.521(9) . ?
C22 C9 1.540(8) . ?
